data_4336712
loop_
_publ_author_name
'Xiaofang Lai'
'Xiaolong Chen'
'Shifeng Jin'
'Gang Wang'
'Tingting Zhou'
'Tianping Ying'
'Han Zhang'
'Shijie Shen'
'Wanyan Wang'

_publ_section_title
;
 New Layered Iron Sulfide NaFe1.6S2: Synthesis and Characterization
;
_journal_name_full 'Inorganic Chemistry'
_journal_page_first 12860
_journal_page_last 12862
_journal_paper_doi 10.1021/ic4016349
_journal_volume 52
_journal_year 2013
_chemical_formula_moiety 'Fe1.56 S2, 0.98(Na)'
_chemical_formula_sum 'Fe1.56 Na0.98 S2'
_chemical_formula_weight 173.64
_chemical_name_systematic ' ?'
_space_group_IT_number 164
_symmetry_cell_setting trigonal
_symmetry_space_group_name_Hall '-P 3 2"'
_symmetry_space_group_name_H-M 'P -3 m 1'
_cell_angle_alpha 90.00000
_cell_angle_beta 90.00000
_cell_angle_gamma 120.00000
_cell_formula_units_Z 1
_cell_length_a 3.8557(3)
_cell_length_b 3.8557(3)
_cell_length_c 6.7928(7)
_cell_measurement_temperature 298
_cell_volume 87.455(13)
_computing_structure_refinement FULLPROF
_diffrn_ambient_temperature 298
_diffrn_radiation_type CuK\a
_diffrn_radiation_wavelength 1.5418
_exptl_crystal_colour black
_pd_meas_2theta_range_inc 0.017002
_pd_meas_2theta_range_max 79.98600
_pd_meas_2theta_range_min 8.11000
_pd_meas_number_of_points 4229
_pd_proc_2theta_range_inc 0.017002
_pd_proc_2theta_range_max 80.0025
_pd_proc_2theta_range_min 8.1265
_pd_proc_ls_prof_R_factor 2.6626
_pd_proc_ls_prof_wR_expected 2.4082
_pd_proc_ls_prof_wR_factor 3.4155
_pd_proc_wavelength 1.5418
_refine_ls_goodness_of_fit_all 1.418
_refine_ls_number_parameters 19
_refine_ls_number_reflns 72
_refine_ls_number_restraints 0
_refine_ls_R_I_factor 7.3302
_refine_ls_shift/su_max 0.000
_refine_ls_shift/su_mean 0.000
_cod_data_source_file ic4016349_si_002.cif
_cod_data_source_block Fe1.56S20.98(Na)
_cod_original_cell_volume 87.456(14)
_cod_database_code 4336712

loop_
_symmetry_equiv_pos_as_xyz
x,y,z
-y,x-y,z
-x+y,-x,z
-y,-x,z
-x+y,y,z
x,x-y,z
-x,-y,-z
y,-x+y,-z
x-y,x,-z
y,x,-z
x-y,-y,-z
-x,-x+y,-z

loop_
_atom_site_label
_atom_site_fract_x
_atom_site_fract_y
_atom_site_fract_z
_atom_site_U_iso_or_equiv
_atom_site_occupancy
_atom_site_adp_type
_atom_site_type_symbol
Na 0.00000 0.00000 0.00000 0.01900 0.978(15) Uiso Na
Fe 0.33333 0.66667 0.3848(6) 0.0253(10) 0.779(13) Uiso Fe
S 0.66667 0.33333 0.2644(8) 0.0253(10) 1.00000 Uiso S

loop_
_atom_type_symbol
_atom_type_scat_Cromer_Mann_a1
_atom_type_scat_Cromer_Mann_b1
_atom_type_scat_Cromer_Mann_a2
_atom_type_scat_Cromer_Mann_b2
_atom_type_scat_Cromer_Mann_a3
_atom_type_scat_Cromer_Mann_b3
_atom_type_scat_Cromer_Mann_a4
_atom_type_scat_Cromer_Mann_b4
_atom_type_scat_Cromer_Mann_c
_atom_type_scat_dispersion_real
_atom_type_scat_dispersion_imag
_atom_type_scat_source
na 4.76260 3.28500 3.17360 8.84220 1.26740 0.31360 1.11280 129.42400 0.67600 0.12900 0.12400 International_Tables_for_Crystallography_Vol.C(1991)_Tables_6.1.1.4_and_6.1.1.5
fe 11.76950 4.76110 7.35730 0.30720 3.52220 15.35350 2.30450 76.88050 1.03690 -1.17900 3.20400 International_Tables_for_Crystallography_Vol.C(1991)_Tables_6.1.1.4_and_6.1.1.5
s 6.90530 1.46790 5.20340 22.21510 1.43790 0.25360 1.58630 56.17200 0.86690 0.31900 0.55700 International_Tables_for_Crystallography_Vol.C(1991)_Tables_6.1.1.4_and_6.1.1.5

loop_
_geom_angle_atom_site_label_1
_geom_angle_atom_site_label_2
_geom_angle_atom_site_label_3
_geom_angle
_geom_angle_publ_flag
S Fe S 108.76(13) n

loop_
_geom_bond_atom_site_label_1
_geom_bond_atom_site_label_2
_geom_bond_distance
_geom_bond_publ_flag
Fe S 2.372(2) n
